data_4033128
loop_
_publ_author_name
'Chang, Meng-Yang'
'Chen, Han-Yu'
'Chen, Yu-Hsin'

_publ_section_title
;
 Synthesis of 2-Aryl-3-sulfonylchromans via Knoevenagel Condensation and
 Reduction Protocol.
;
_journal_issue 23
_journal_name_full 'The Journal of organic chemistry'
_journal_page_first 12631
_journal_page_last 12639
_journal_paper_doi 10.1021/acs.joc.7b02392
_journal_volume 82
_journal_year 2017
_chemical_formula_sum 'C22 H17.33 Br O4 S'
_chemical_formula_weight 457.66
_space_group_crystal_system triclinic
_space_group_IT_number 2
_space_group_name_Hall '-P 1'
_space_group_name_H-M_alt 'P -1'
_symmetry_space_group_name_Hall '-P 1'
_symmetry_space_group_name_H-M 'P -1'
_atom_sites_solution_hydrogens geom
_audit_creation_method SHELXL-2014/6
_cell_angle_alpha 78.567(2)
_cell_angle_beta 85.489(2)
_cell_angle_gamma 69.326(2)
_cell_formula_units_Z 6
_cell_length_a 12.1792(12)
_cell_length_b 12.9193(13)
_cell_length_c 20.730(2)
_cell_measurement_reflns_used 7978
_cell_measurement_temperature 100(2)
_cell_measurement_theta_max 22.8146
_cell_measurement_theta_min 2.3876
_cell_volume 2991.1(5)
_computing_cell_refinement 'SAINT V8.34A (Bruker AXS Inc., 2013)'
_computing_data_collection 'Bruker APEX2'
_computing_data_reduction 'SAINT V8.34A (Bruker AXS Inc., 2013)'
_computing_molecular_graphics 'Bruker SHELXTL'
_computing_publication_material 'Bruker SHELXTL'
_computing_structure_refinement 'SHELXL-2014/6 (Sheldrick, 2014)'
_diffrn_ambient_temperature 100(2)
_diffrn_detector_area_resol_mean 8.3333
_diffrn_measured_fraction_theta_full 1.000
_diffrn_measured_fraction_theta_max 0.996
_diffrn_measurement_device_type 'Bruker APEX-II CCD'
_diffrn_measurement_method '\f and \w scans'
_diffrn_radiation_type MoK\a
_diffrn_radiation_wavelength 0.71073
_diffrn_reflns_av_R_equivalents 0.0619
_diffrn_reflns_av_unetI/netI 0.0643
_diffrn_reflns_Laue_measured_fraction_full 1.000
_diffrn_reflns_Laue_measured_fraction_max 0.996
_diffrn_reflns_limit_h_max 15
_diffrn_reflns_limit_h_min -15
_diffrn_reflns_limit_k_max 16
_diffrn_reflns_limit_k_min -8
_diffrn_reflns_limit_l_max 25
_diffrn_reflns_limit_l_min -25
_diffrn_reflns_number 51479
_diffrn_reflns_point_group_measured_fraction_full 1.000
_diffrn_reflns_point_group_measured_fraction_max 0.996
_diffrn_reflns_theta_full 25.242
_diffrn_reflns_theta_max 26.450
_diffrn_reflns_theta_min 1.002
_exptl_absorpt_coefficient_mu 2.192
_exptl_absorpt_correction_T_max 0.9485
_exptl_absorpt_correction_T_min 0.8094
_exptl_absorpt_correction_type multi-scan
_exptl_absorpt_process_details 'SADABS V2014/4 (Bruker AXS Inc.)'
_exptl_crystal_colour Colorless
_exptl_crystal_density_diffrn 1.524
_exptl_crystal_density_meas ?
_exptl_crystal_density_method 'not measured'
_exptl_crystal_description Lump
_exptl_crystal_F_000 1394
_exptl_crystal_size_max 0.15
_exptl_crystal_size_mid 0.12
_exptl_crystal_size_min 0.11
_refine_diff_density_max 1.434
_refine_diff_density_min -0.961
_refine_diff_density_rms 0.073
_refine_ls_extinction_method none
_refine_ls_goodness_of_fit_ref 1.024
_refine_ls_hydrogen_treatment constr
_refine_ls_matrix_type full
_refine_ls_number_parameters 763
_refine_ls_number_reflns 12290
_refine_ls_number_restraints 0
_refine_ls_restrained_S_all 1.024
_refine_ls_R_factor_all 0.0960
_refine_ls_R_factor_gt 0.0510
_refine_ls_shift/su_max 0.001
_refine_ls_shift/su_mean 0.000
_refine_ls_structure_factor_coef Fsqd
_refine_ls_weighting_details 'w=1/[\s^2^(Fo^2^)+(0.0607P)^2^+2.2937P] where P=(Fo^2^+2Fc^2^)/3'
_refine_ls_weighting_scheme calc
_refine_ls_wR_factor_gt 0.1196
_refine_ls_wR_factor_ref 0.1389
_reflns_Friedel_coverage 0.000
_reflns_number_gt 7776
_reflns_number_total 12290
_reflns_threshold_expression 'I > 2\s(I)'
_cod_data_source_file jo7b02392_si_001.cif
_cod_data_source_block mo_170238LT_0m_a
_cod_depositor_comments
;
The following automatic conversions were performed:

'_exptl_crystal_density_meas' value 'not measured' was changed to '?'
- the value is perceived as not measured.

Automatic conversion script
Id: cif_fix_values 4973 2017-02-22 13:04:09Z antanas 

 Adding full bibliography for 4033128--4033132.cif.
;
_cod_original_cell_volume 2991.0(5)
_cod_database_code 4033128
_shelx_space_group_comment
;
The symmetry employed for this shelxl refinement is uniquely defined
by the following loop, which should always be used as a source of
symmetry information in preference to the above space-group names.
They are only intended as comments.
;
_shelxl_version_number 2014/6

loop_
_space_group_symop_operation_xyz
'x, y, z'
'-x, -y, -z'

loop_
_atom_site_label
_atom_site_type_symbol
_atom_site_fract_x
_atom_site_fract_y
_atom_site_fract_z
_atom_site_U_iso_or_equiv
_atom_site_adp_type
_atom_site_occupancy
_atom_site_site_symmetry_order
_atom_site_calc_flag
_atom_site_refinement_flags_posn
_atom_site_refinement_flags_adp
Br1 Br 0.18788(4) 0.56574(4) 0.24819(2) 0.05224(14) Uani 1 1 d . .
Br2 Br 1.00023(4) 0.75793(4) 0.08451(2) 0.05356(15) Uani 1 1 d . .
Br3 Br 0.97319(6) 0.72613(6) 0.41726(3) 0.0903(2) Uani 1 1 d . .
C1 C 0.2492(3) 0.5449(3) 0.1623(2) 0.0361(9) Uani 1 1 d . .
C2 C 0.2152(4) 0.4716(4) 0.1346(2) 0.0483(11) Uani 1 1 d . .
H2 H 0.1644 0.4356 0.1582 0.058 Uiso 1 1 calc R U
C3 C 0.2553(4) 0.4517(4) 0.0734(2) 0.0563(13) Uani 1 1 d . .
H3 H 0.2319 0.4020 0.0541 0.068 Uiso 1 1 calc R U
C4 C 0.3287(4) 0.5029(4) 0.0396(2) 0.0567(13) Uani 1 1 d . .
H4 H 0.3567 0.4884 -0.0029 0.068 Uiso 1 1 calc R U
C5 C 0.3625(4) 0.5762(4) 0.0673(2) 0.0437(10) Uani 1 1 d . .
H5 H 0.4137 0.6115 0.0435 0.052 Uiso 1 1 calc R U
C6 C 0.3226(3) 0.5985(3) 0.12944(18) 0.0308(8) Uani 1 1 d . .
C7 C 0.3608(3) 0.6798(3) 0.15850(18) 0.0309(8) Uani 1 1 d . .
C8 C 0.4409(3) 0.6255(3) 0.21683(18) 0.0320(8) Uani 1 1 d . .
C9 C 0.4294(4) 0.6744(3) 0.2691(2) 0.0386(9) Uani 1 1 d . .
H9 H 0.4873 0.6435 0.3024 0.046 Uiso 1 1 calc R U
C10 C 0.3302(4) 0.7736(3) 0.2756(2) 0.0432(10) Uani 1 1 d . .
C11 C 0.3148(5) 0.8297(4) 0.3287(3) 0.0654(14) Uani 1 1 d . .
H11 H 0.3749 0.8068 0.3605 0.078 Uiso 1 1 calc R U
C12 C 0.2122(6) 0.9185(5) 0.3351(3) 0.0809(18) Uani 1 1 d . .
H12 H 0.2011 0.9558 0.3715 0.097 Uiso 1 1 calc R U
C13 C 0.1259(6) 0.9526(5) 0.2881(3) 0.0798(18) Uani 1 1 d . .
H13 H 0.0552 1.0131 0.2927 0.096 Uiso 1 1 calc R U
C14 C 0.1408(4) 0.9003(4) 0.2347(2) 0.0583(13) Uani 1 1 d . .
H14 H 0.0814 0.9245 0.2024 0.070 Uiso 1 1 calc R U
C15 C 0.2435(4) 0.8120(3) 0.2288(2) 0.0394(10) Uani 1 1 d . .
C16 C 0.4015(5) 0.1009(4) 0.2631(3) 0.0727(16) Uani 1 1 d . .
H16A H 0.3183 0.1256 0.2521 0.109 Uiso 1 1 calc R U
H16B H 0.4126 0.0644 0.3095 0.109 Uiso 1 1 calc R U
H16C H 0.4479 0.0473 0.2353 0.109 Uiso 1 1 calc R U
C17 C 0.4411(4) 0.2011(4) 0.2515(2) 0.0508(12) Uani 1 1 d . .
C18 C 0.4739(4) 0.2422(4) 0.1891(2) 0.0496(11) Uani 1 1 d . .
H18 H 0.4712 0.2064 0.1537 0.059 Uiso 1 1 calc R U
C19 C 0.5105(4) 0.3342(3) 0.1769(2) 0.0436(10) Uani 1 1 d . .
H19 H 0.5331 0.3608 0.1337 0.052 Uiso 1 1 calc R U
C20 C 0.5139(3) 0.3868(3) 0.2279(2) 0.0361(9) Uani 1 1 d . .
C21 C 0.4828(4) 0.3463(4) 0.2909(2) 0.0485(11) Uani 1 1 d . .
H21 H 0.4862 0.3818 0.3263 0.058 Uiso 1 1 calc R U
C22 C 0.4471(4) 0.2547(4) 0.3020(2) 0.0526(12) Uani 1 1 d . .
H22 H 0.4260 0.2274 0.3454 0.063 Uiso 1 1 calc R U
C23 C 0.8729(3) 0.8306(3) 0.02555(19) 0.0349(9) Uani 1 1 d . .
C24 C 0.7764(3) 0.7961(3) 0.02671(18) 0.0309(8) Uani 1 1 d . .
C25 C 0.6896(4) 0.8558(3) -0.0190(2) 0.0424(10) Uani 1 1 d . .
H25 H 0.6234 0.8332 -0.0194 0.051 Uiso 1 1 calc R U
C26 C 0.6964(4) 0.9479(4) -0.0645(2) 0.0554(13) Uani 1 1 d . .
H26 H 0.6356 0.9877 -0.0956 0.067 Uiso 1 1 calc R U
C27 C 0.7917(5) 0.9808(4) -0.0641(2) 0.0608(14) Uani 1 1 d . .
H27 H 0.7964 1.0445 -0.0947 0.073 Uiso 1 1 calc R U
C28 C 0.8801(4) 0.9229(3) -0.0200(2) 0.0480(11) Uani 1 1 d . .
H28 H 0.9463 0.9456 -0.0205 0.058 Uiso 1 1 calc R U
C29 C 0.7651(3) 0.6949(3) 0.07574(18) 0.0297(8) Uani 1 1 d . .
C30 C 0.7611(3) 0.7034(3) 0.14810(18) 0.0318(8) Uani 1 1 d . .
C31 C 0.8179(3) 0.6143(3) 0.19285(19) 0.0341(9) Uani 1 1 d . .
H31 H 0.8099 0.6199 0.2381 0.041 Uiso 1 1 calc R U
C32 C 0.8907(3) 0.5104(3) 0.17408(18) 0.0314(8) Uani 1 1 d . .
C33 C 0.9428(4) 0.4110(3) 0.2190(2) 0.0413(10) Uani 1 1 d . .
H33 H 0.9298 0.4103 0.2648 0.050 Uiso 1 1 calc R U
C34 C 1.0125(4) 0.3145(3) 0.1974(2) 0.0463(11) Uani 1 1 d . .
H34 H 1.0483 0.2481 0.2286 0.056 Uiso 1 1 calc R U
C35 C 1.0309(4) 0.3129(3) 0.1308(2) 0.0420(10) Uani 1 1 d . .
H35 H 1.0790 0.2457 0.1164 0.050 Uiso 1 1 calc R U
C36 C 0.9792(3) 0.4095(3) 0.0853(2) 0.0365(9) Uani 1 1 d . .
H36 H 0.9910 0.4088 0.0395 0.044 Uiso 1 1 calc R U
C37 C 0.9102(3) 0.5069(3) 0.10691(19) 0.0315(8) Uani 1 1 d . .
C38 C 0.7035(4) 0.9387(3) 0.1495(2) 0.0368(9) Uani 1 1 d . .
C39 C 0.6498(4) 1.0171(3) 0.0958(2) 0.0427(10) Uani 1 1 d . .
H39 H 0.5903 1.0071 0.0732 0.051 Uiso 1 1 calc R U
C40 C 0.6828(4) 1.1109(4) 0.0747(2) 0.0527(12) Uani 1 1 d . .
H40 H 0.6460 1.1648 0.0375 0.063 Uiso 1 1 calc R U
C41 C 0.7676(4) 1.1267(4) 0.1069(3) 0.0555(13) Uani 1 1 d . .
C42 C 0.8201(4) 1.0477(4) 0.1610(3) 0.0624(14) Uani 1 1 d . .
H42 H 0.8783 1.0588 0.1840 0.075 Uiso 1 1 calc R U
C43 C 0.7896(4) 0.9525(4) 0.1826(3) 0.0564(13) Uani 1 1 d . .
H43 H 0.8274 0.8981 0.2194 0.068 Uiso 1 1 calc R U
C44 C 0.8038(6) 1.2300(5) 0.0840(4) 0.093(2) Uani 1 1 d . .
H44A H 0.7997 1.2505 0.0359 0.139 Uiso 1 1 calc R U
H44B H 0.8843 1.2129 0.0980 0.139 Uiso 1 1 calc R U
H44C H 0.7507 1.2930 0.1035 0.139 Uiso 1 1 calc R U
C45 C 0.9307(4) 0.7067(4) 0.5077(2) 0.0579(13) Uani 1 1 d . .
C46 C 0.9897(5) 0.6032(5) 0.5471(3) 0.0807(18) Uani 1 1 d . .
H46 H 1.0514 0.5478 0.5289 0.097 Uiso 1 1 calc R U
C47 C 0.9586(6) 0.5816(5) 0.6119(3) 0.0778(18) Uani 1 1 d . .
H47 H 0.9958 0.5096 0.6379 0.093 Uiso 1 1 calc R U
C48 C 0.8751(6) 0.6623(5) 0.6393(3) 0.0730(16) Uani 1 1 d . .
H48 H 0.8538 0.6472 0.6843 0.088 Uiso 1 1 calc R U
C49 C 0.8218(5) 0.7654(5) 0.6017(2) 0.0606(13) Uani 1 1 d . .
H49 H 0.7658 0.8222 0.6218 0.073 Uiso 1 1 calc R U
C50 C 0.8459(4) 0.7901(4) 0.5357(2) 0.0442(10) Uani 1 1 d . .
C51 C 0.7817(4) 0.9071(4) 0.4968(2) 0.0474(11) Uani 1 1 d . .
C52 C 0.8522(4) 1.0321(3) 0.4165(2) 0.0447(10) Uani 1 1 d . .
C53 C 0.9200(4) 1.0991(4) 0.4078(2) 0.0500(11) Uani 1 1 d . .
H53 H 0.9784 1.0875 0.4389 0.060 Uiso 1 1 calc R U
C54 C 0.9020(4) 1.1834(4) 0.3533(2) 0.0561(12) Uani 1 1 d . .
H54 H 0.9475 1.2312 0.3471 0.067 Uiso 1 1 calc R U
C55 C 0.8184(5) 1.1992(4) 0.3075(3) 0.0619(14) Uani 1 1 d . .
H55 H 0.8066 1.2578 0.2702 0.074 Uiso 1 1 calc R U
C56 C 0.7528(4) 1.1312(4) 0.3156(2) 0.0581(13) Uani 1 1 d . .
H56 H 0.6972 1.1411 0.2832 0.070 Uiso 1 1 calc R U
C57 C 0.7668(4) 1.0466(4) 0.3717(2) 0.0486(11) Uani 1 1 d . .
C58 C 0.6951(4) 0.9771(4) 0.3861(2) 0.0525(12) Uani 1 1 d . .
H58 H 0.6430 0.9792 0.3537 0.063 Uiso 1 1 calc R U
C59 C 0.7009(4) 0.9102(4) 0.4439(2) 0.0471(11) Uani 1 1 d . .
H59 H 0.7583 0.8429 0.4282 0.057 Uiso 1 1 calc R U
C60 C 0.6481(4) 0.7011(4) 0.4683(2) 0.0521(12) Uani 1 1 d . .
C61 C 0.6651(5) 0.6567(5) 0.4106(3) 0.0656(14) Uani 1 1 d . .
H61 H 0.6603 0.7044 0.3689 0.079 Uiso 1 1 calc R U
C62 C 0.6889(6) 0.5437(5) 0.4148(3) 0.0794(17) Uani 1 1 d . .
H62 H 0.6998 0.5142 0.3754 0.095 Uiso 1 1 calc R U
C63 C 0.6974(5) 0.4720(5) 0.4740(4) 0.0810(17) Uani 1 1 d . .
C64 C 0.6863(5) 0.5158(5) 0.5311(3) 0.0731(16) Uani 1 1 d . .
H64 H 0.6953 0.4672 0.5727 0.088 Uiso 1 1 calc R U
C65 C 0.6625(5) 0.6278(4) 0.5278(2) 0.0629(14) Uani 1 1 d . .
H65 H 0.6557 0.6562 0.5674 0.075 Uiso 1 1 calc R U
C66 C 0.7172(8) 0.3488(6) 0.4776(4) 0.121(3) Uani 1 1 d . .
H66A H 0.7078 0.3355 0.4338 0.182 Uiso 1 1 calc R U
H66B H 0.6599 0.3274 0.5081 0.182 Uiso 1 1 calc R U
H66C H 0.7967 0.3037 0.4934 0.182 Uiso 1 1 calc R U
O1 O 0.6383(3) 0.4880(2) 0.26724(15) 0.0503(8) Uani 1 1 d . .
O2 O 0.6127(2) 0.5090(2) 0.14744(14) 0.0433(7) Uani 1 1 d . .
O3 O 0.4145(2) 0.7349(2) 0.10839(13) 0.0392(7) Uani 1 1 d . .
H3A H 0.4509 0.7678 0.1248 0.059 Uiso 1 1 calc R U
O4 O 0.2518(2) 0.7613(2) 0.17585(13) 0.0375(6) Uani 1 1 d . .
O5 O 0.6660(3) 0.7971(3) 0.24755(14) 0.0581(9) Uani 1 1 d . .
O6 O 0.5477(2) 0.8479(2) 0.14693(15) 0.0465(7) Uani 1 1 d . .
O7 O 0.8669(2) 0.6024(2) 0.06089(12) 0.0355(6) Uani 1 1 d . .
O8 O 0.6646(2) 0.6784(2) 0.05938(13) 0.0402(7) Uani 1 1 d . .
H8 H 0.6506 0.6291 0.0885 0.060 Uiso 1 1 calc R U
O9 O 0.5528(3) 0.8643(3) 0.53094(18) 0.0703(10) Uani 1 1 d . .
O10 O 0.5084(3) 0.8925(3) 0.4131(2) 0.0817(12) Uani 1 1 d . .
O11 O 0.8743(3) 0.9463(3) 0.46965(15) 0.0520(8) Uani 1 1 d . .
O12 O 0.7204(3) 0.9785(3) 0.54019(18) 0.0684(10) Uani 1 1 d . .
H12A H 0.6495 1.0083 0.5292 0.103 Uiso 1 1 calc R U
S1 S 0.56421(9) 0.50181(8) 0.21360(5) 0.0366(2) Uani 1 1 d . .
S2 S 0.65902(9) 0.82165(8) 0.17734(5) 0.0383(2) Uani 1 1 d . .
S3 S 0.59227(11) 0.84667(10) 0.46530(7) 0.0551(3) Uani 1 1 d . .

loop_
_atom_site_aniso_label
_atom_site_aniso_U_11
_atom_site_aniso_U_22
_atom_site_aniso_U_33
_atom_site_aniso_U_23
_atom_site_aniso_U_13
_atom_site_aniso_U_12
Br1 0.0549(3) 0.0627(3) 0.0466(3) -0.0100(2) 0.0132(2) -0.0323(2)
Br2 0.0357(3) 0.0611(3) 0.0630(3) -0.0046(2) -0.0079(2) -0.0178(2)
Br3 0.0885(5) 0.0896(4) 0.0708(4) -0.0203(3) 0.0145(3) -0.0042(4)
C1 0.030(2) 0.039(2) 0.042(2) -0.0090(18) -0.0015(18) -0.0131(17)
C2 0.036(2) 0.049(3) 0.068(3) -0.019(2) 0.000(2) -0.020(2)
C3 0.054(3) 0.062(3) 0.067(3) -0.032(3) -0.008(3) -0.025(2)
C4 0.056(3) 0.070(3) 0.053(3) -0.032(2) 0.002(2) -0.022(3)
C5 0.041(2) 0.055(3) 0.041(3) -0.016(2) -0.001(2) -0.019(2)
C6 0.024(2) 0.0345(19) 0.033(2) -0.0075(16) -0.0028(16) -0.0078(16)
C7 0.032(2) 0.0304(18) 0.031(2) -0.0040(16) 0.0007(17) -0.0128(16)
C8 0.031(2) 0.0321(19) 0.033(2) -0.0029(16) 0.0001(17) -0.0138(16)
C9 0.041(2) 0.042(2) 0.036(2) -0.0056(18) -0.0060(19) -0.0181(19)
C10 0.053(3) 0.043(2) 0.043(3) -0.0154(19) -0.002(2) -0.023(2)
C11 0.074(4) 0.069(3) 0.058(3) -0.031(3) -0.008(3) -0.019(3)
C12 0.098(5) 0.081(4) 0.070(4) -0.049(3) 0.010(4) -0.021(4)
C13 0.086(4) 0.064(3) 0.079(4) -0.037(3) 0.016(4) -0.003(3)
C14 0.058(3) 0.052(3) 0.054(3) -0.018(2) 0.002(2) -0.002(2)
C15 0.045(3) 0.034(2) 0.041(2) -0.0091(18) 0.006(2) -0.0151(19)
C16 0.085(4) 0.052(3) 0.092(4) -0.012(3) 0.015(3) -0.040(3)
C17 0.044(3) 0.038(2) 0.066(3) -0.006(2) 0.009(2) -0.013(2)
C18 0.055(3) 0.043(2) 0.054(3) -0.016(2) 0.007(2) -0.019(2)
C19 0.047(3) 0.038(2) 0.045(3) -0.0046(19) 0.006(2) -0.016(2)
C20 0.028(2) 0.0301(19) 0.044(3) -0.0049(17) 0.0034(18) -0.0047(16)
C21 0.056(3) 0.051(3) 0.042(3) -0.008(2) 0.008(2) -0.024(2)
C22 0.065(3) 0.050(3) 0.046(3) -0.005(2) 0.015(2) -0.028(2)
C23 0.032(2) 0.0316(19) 0.038(2) -0.0033(17) 0.0050(17) -0.0097(17)
C24 0.034(2) 0.0269(18) 0.028(2) -0.0015(15) -0.0003(17) -0.0076(16)
C25 0.040(2) 0.046(2) 0.039(2) -0.0030(19) -0.003(2) -0.014(2)
C26 0.059(3) 0.042(2) 0.047(3) 0.011(2) -0.010(2) -0.002(2)
C27 0.076(4) 0.034(2) 0.055(3) 0.010(2) 0.010(3) -0.011(2)
C28 0.049(3) 0.036(2) 0.056(3) -0.006(2) 0.012(2) -0.017(2)
C29 0.032(2) 0.0290(18) 0.030(2) -0.0051(15) 0.0012(16) -0.0129(16)
C30 0.035(2) 0.0331(19) 0.030(2) -0.0071(16) 0.0031(17) -0.0157(17)
C31 0.041(2) 0.040(2) 0.025(2) -0.0034(17) -0.0010(17) -0.0198(18)
C32 0.029(2) 0.035(2) 0.031(2) -0.0012(16) -0.0010(16) -0.0142(17)
C33 0.043(3) 0.039(2) 0.039(2) 0.0040(18) -0.0079(19) -0.0154(19)
C34 0.046(3) 0.032(2) 0.053(3) 0.0111(19) -0.006(2) -0.0137(19)
C35 0.036(2) 0.031(2) 0.059(3) -0.0050(19) 0.000(2) -0.0133(18)
C36 0.039(2) 0.033(2) 0.042(2) -0.0074(18) 0.0066(19) -0.0182(18)
C37 0.031(2) 0.0279(18) 0.036(2) 0.0012(16) -0.0018(17) -0.0129(16)
C38 0.039(2) 0.034(2) 0.041(2) -0.0154(18) 0.0000(19) -0.0123(18)
C39 0.042(3) 0.037(2) 0.054(3) -0.016(2) -0.002(2) -0.0155(19)
C40 0.055(3) 0.042(2) 0.062(3) -0.010(2) 0.009(2) -0.020(2)
C41 0.044(3) 0.043(3) 0.085(4) -0.023(3) 0.016(3) -0.020(2)
C42 0.043(3) 0.060(3) 0.102(4) -0.033(3) -0.005(3) -0.028(2)
C43 0.050(3) 0.051(3) 0.071(3) -0.018(2) -0.015(2) -0.014(2)
C44 0.080(4) 0.067(4) 0.153(6) -0.038(4) 0.033(4) -0.051(3)
C45 0.055(3) 0.056(3) 0.059(3) 0.001(2) -0.010(3) -0.019(2)
C46 0.065(4) 0.056(3) 0.107(5) -0.003(3) -0.022(4) -0.006(3)
C47 0.102(5) 0.060(3) 0.072(4) 0.022(3) -0.042(4) -0.039(4)
C48 0.085(4) 0.082(4) 0.061(4) 0.011(3) -0.015(3) -0.051(4)
C49 0.063(3) 0.073(3) 0.048(3) 0.007(3) -0.005(3) -0.035(3)
C50 0.041(3) 0.048(2) 0.044(3) 0.001(2) -0.007(2) -0.020(2)
C51 0.045(3) 0.051(3) 0.049(3) -0.010(2) 0.000(2) -0.019(2)
C52 0.045(3) 0.044(2) 0.045(3) -0.003(2) -0.004(2) -0.016(2)
C53 0.051(3) 0.046(2) 0.054(3) -0.008(2) -0.004(2) -0.018(2)
C54 0.053(3) 0.046(3) 0.068(3) -0.003(2) 0.003(3) -0.019(2)
C55 0.056(3) 0.053(3) 0.065(3) 0.014(2) -0.001(3) -0.017(2)
C56 0.047(3) 0.058(3) 0.057(3) 0.013(2) -0.013(2) -0.014(2)
C57 0.044(3) 0.048(3) 0.050(3) 0.001(2) -0.005(2) -0.016(2)
C58 0.044(3) 0.060(3) 0.050(3) 0.003(2) -0.013(2) -0.018(2)
C59 0.042(3) 0.041(2) 0.054(3) -0.006(2) -0.004(2) -0.009(2)
C60 0.055(3) 0.063(3) 0.048(3) -0.004(2) -0.008(2) -0.034(2)
C61 0.068(4) 0.083(4) 0.045(3) -0.010(3) -0.008(3) -0.024(3)
C62 0.093(5) 0.082(4) 0.069(4) -0.039(3) -0.008(3) -0.022(3)
C63 0.079(4) 0.067(4) 0.099(5) -0.032(4) 0.001(4) -0.018(3)
C64 0.102(5) 0.062(3) 0.057(3) -0.009(3) -0.001(3) -0.032(3)
C65 0.091(4) 0.052(3) 0.051(3) -0.012(2) 0.006(3) -0.031(3)
C66 0.144(7) 0.079(5) 0.148(7) -0.052(5) 0.003(6) -0.033(5)
O1 0.0388(17) 0.0527(18) 0.056(2) -0.0023(15) -0.0150(15) -0.0131(14)
O2 0.0375(17) 0.0447(16) 0.0463(18) -0.0049(13) 0.0099(13) -0.0164(13)
O3 0.0461(18) 0.0386(15) 0.0378(16) -0.0014(12) -0.0003(13) -0.0235(13)
O4 0.0353(15) 0.0360(14) 0.0388(16) -0.0129(12) -0.0033(12) -0.0056(12)
O5 0.081(2) 0.0524(18) 0.0344(18) -0.0124(14) 0.0118(16) -0.0157(17)
O6 0.0305(16) 0.0415(16) 0.071(2) -0.0140(14) 0.0029(14) -0.0146(13)
O7 0.0446(17) 0.0295(13) 0.0272(14) -0.0033(11) 0.0046(12) -0.0083(12)
O8 0.0434(17) 0.0490(17) 0.0358(16) -0.0079(13) -0.0001(13) -0.0252(14)
O9 0.071(2) 0.065(2) 0.079(3) -0.0232(19) 0.029(2) -0.0293(19)
O10 0.056(2) 0.079(3) 0.109(3) 0.016(2) -0.039(2) -0.032(2)
O11 0.0498(19) 0.0571(19) 0.0516(19) 0.0083(15) -0.0138(15) -0.0285(16)
O12 0.065(2) 0.070(2) 0.070(2) -0.0304(19) 0.0002(19) -0.0139(19)
S1 0.0301(5) 0.0352(5) 0.0429(6) -0.0021(4) -0.0022(5) -0.0117(4)
S2 0.0412(6) 0.0353(5) 0.0391(6) -0.0110(4) 0.0058(5) -0.0132(4)
S3 0.0430(7) 0.0533(7) 0.0684(9) -0.0021(6) -0.0056(6) -0.0196(6)

loop_
_atom_type_symbol
_atom_type_description
_atom_type_scat_dispersion_real
_atom_type_scat_dispersion_imag
_atom_type_scat_source
C C 0.0033 0.0016 'International Tables Vol C Tables 4.2.6.8 and 6.1.1.4'
H H 0.0000 0.0000 'International Tables Vol C Tables 4.2.6.8 and 6.1.1.4'
O O 0.0106 0.0060 'International Tables Vol C Tables 4.2.6.8 and 6.1.1.4'
S S 0.1246 0.1234 'International Tables Vol C Tables 4.2.6.8 and 6.1.1.4'
Br Br -0.2901 2.4595 'International Tables Vol C Tables 4.2.6.8 and 6.1.1.4'

loop_
_geom_angle_atom_site_label_1
_geom_angle_atom_site_label_2
_geom_angle_atom_site_label_3
_geom_angle
C6 C1 C2 121.7(4)
C6 C1 Br1 122.7(3)
C2 C1 Br1 115.7(3)
C3 C2 C1 119.5(4)
C3 C2 H2 120.3
C1 C2 H2 120.3
C2 C3 C4 120.4(4)
C2 C3 H3 119.8
C4 C3 H3 119.8
C3 C4 C5 120.1(4)
C3 C4 H4 120.0
C5 C4 H4 120.0
C4 C5 C6 120.8(4)
C4 C5 H5 119.6
C6 C5 H5 119.6
C1 C6 C5 117.6(4)
C1 C6 C7 122.8(3)
C5 C6 C7 119.6(3)
O3 C7 O4 108.0(3)
O3 C7 C8 110.5(3)
O4 C7 C8 111.7(3)
O3 C7 C6 107.8(3)
O4 C7 C6 104.1(3)
C8 C7 C6 114.4(3)
C9 C8 C7 121.6(3)
C9 C8 S1 117.8(3)
C7 C8 S1 120.2(3)
C8 C9 C10 120.7(4)
C8 C9 H9 119.6
C10 C9 H9 119.6
C15 C10 C11 118.5(4)
C15 C10 C9 118.2(4)
C11 C10 C9 123.2(4)
C12 C11 C10 120.2(5)
C12 C11 H11 119.9
C10 C11 H11 119.9
C13 C12 C11 119.5(5)
C13 C12 H12 120.2
C11 C12 H12 120.2
C14 C13 C12 121.0(5)
C14 C13 H13 119.5
C12 C13 H13 119.5
C13 C14 C15 118.9(5)
C13 C14 H14 120.6
C15 C14 H14 120.6
O4 C15 C10 121.9(4)
O4 C15 C14 116.2(4)
C10 C15 C14 121.8(4)
C17 C16 H16A 109.5
C17 C16 H16B 109.5
H16A C16 H16B 109.5
C17 C16 H16C 109.5
H16A C16 H16C 109.5
H16B C16 H16C 109.5
C18 C17 C22 117.6(4)
C18 C17 C16 120.3(5)
C22 C17 C16 122.1(4)
C19 C18 C17 121.6(4)
C19 C18 H18 119.2
C17 C18 H18 119.2
C20 C19 C18 119.4(4)
C20 C19 H19 120.3
C18 C19 H19 120.3
C19 C20 C21 120.0(4)
C19 C20 S1 119.9(3)
C21 C20 S1 120.0(3)
C22 C21 C20 119.6(4)
C22 C21 H21 120.2
C20 C21 H21 120.2
C21 C22 C17 121.7(4)
C21 C22 H22 119.1
C17 C22 H22 119.1
C28 C23 C24 120.7(4)
C28 C23 Br2 116.0(3)
C24 C23 Br2 123.3(3)
C25 C24 C23 117.7(3)
C25 C24 C29 119.9(3)
C23 C24 C29 122.4(3)
C24 C25 C26 121.8(4)
C24 C25 H25 119.1
C26 C25 H25 119.1
C27 C26 C25 119.3(4)
C27 C26 H26 120.4
C25 C26 H26 120.4
C28 C27 C26 120.6(4)
C28 C27 H27 119.7
C26 C27 H27 119.7
C27 C28 C23 120.0(4)
C27 C28 H28 120.0
C23 C28 H28 120.0
O8 C29 O7 108.7(3)
O8 C29 C30 110.2(3)
O7 C29 C30 111.3(3)
O8 C29 C24 107.2(3)
O7 C29 C24 103.2(3)
C30 C29 C24 116.0(3)
C31 C30 C29 120.6(3)
C31 C30 S2 117.5(3)
C29 C30 S2 120.8(3)
C30 C31 C32 121.4(4)
C30 C31 H31 119.3
C32 C31 H31 119.3
C33 C32 C37 117.6(4)
C33 C32 C31 123.9(4)
C37 C32 C31 118.5(3)
C34 C33 C32 120.8(4)
C34 C33 H33 119.6
C32 C33 H33 119.6
C33 C34 C35 120.7(4)
C33 C34 H34 119.7
C35 C34 H34 119.7
C36 C35 C34 119.8(4)
C36 C35 H35 120.1
C34 C35 H35 120.1
C37 C36 C35 119.6(4)
C37 C36 H36 120.2
C35 C36 H36 120.2
O7 C37 C36 118.0(3)
O7 C37 C32 120.3(3)
C36 C37 C32 121.6(3)
C39 C38 C43 120.5(4)
C39 C38 S2 119.6(3)
C43 C38 S2 119.8(3)
C38 C39 C40 119.7(4)
C38 C39 H39 120.1
C40 C39 H39 120.1
C41 C40 C39 120.8(5)
C41 C40 H40 119.6
C39 C40 H40 119.6
C40 C41 C42 118.9(4)
C40 C41 C44 121.0(5)
C42 C41 C44 120.1(5)
C41 C42 C43 121.5(4)
C41 C42 H42 119.3
C43 C42 H42 119.3
C38 C43 C42 118.6(5)
C38 C43 H43 120.7
C42 C43 H43 120.7
C41 C44 H44A 109.5
C41 C44 H44B 109.5
H44A C44 H44B 109.5
C41 C44 H44C 109.5
H44A C44 H44C 109.5
H44B C44 H44C 109.5
C50 C45 C46 119.6(5)
C50 C45 Br3 123.2(4)
C46 C45 Br3 117.2(4)
C47 C46 C45 120.0(6)
C47 C46 H46 120.0
C45 C46 H46 120.0
C48 C47 C46 120.4(5)
C48 C47 H47 119.8
C46 C47 H47 119.8
C47 C48 C49 119.6(6)
C47 C48 H48 120.2
C49 C48 H48 120.2
C48 C49 C50 122.5(6)
C48 C49 H49 118.8
C50 C49 H49 118.8
C49 C50 C45 117.8(4)
C49 C50 C51 119.4(4)
C45 C50 C51 122.9(4)
O12 C51 O11 105.9(4)
O12 C51 C59 110.6(4)
O11 C51 C59 111.7(4)
O12 C51 C50 109.6(4)
O11 C51 C50 103.6(3)
C59 C51 C50 114.9(4)
O11 C52 C53 118.1(4)
O11 C52 C57 120.0(4)
C53 C52 C57 121.9(4)
C52 C53 C54 119.0(4)
C52 C53 H53 120.5
C54 C53 H53 120.5
C53 C54 C55 120.5(4)
C53 C54 H54 119.7
C55 C54 H54 119.7
C56 C55 C54 120.5(4)
C56 C55 H55 119.8
C54 C55 H55 119.8
C55 C56 C57 120.3(5)
C55 C56 H56 119.9
C57 C56 H56 119.9
C52 C57 C56 117.9(4)
C52 C57 C58 118.5(4)
C56 C57 C58 123.6(4)
C59 C58 C57 120.7(4)
C59 C58 H58 119.6
C57 C58 H58 119.6
C58 C59 C51 120.6(4)
C58 C59 S3 119.0(4)
C51 C59 S3 119.2(3)
C58 C59 H59 93.8
C51 C59 H59 93.8
S3 C59 H59 93.8
C65 C60 C61 118.2(5)
C65 C60 S3 120.6(4)
C61 C60 S3 120.7(4)
C62 C61 C60 119.3(5)
C62 C61 H61 120.3
C60 C61 H61 120.3
C63 C62 C61 122.2(5)
C63 C62 H62 118.9
C61 C62 H62 118.9
C62 C63 C64 118.1(5)
C62 C63 C66 121.5(6)
C64 C63 C66 120.4(6)
C65 C64 C63 120.4(5)
C65 C64 H64 119.8
C63 C64 H64 119.8
C64 C65 C60 121.5(5)
C64 C65 H65 119.2
C60 C65 H65 119.2
C63 C66 H66A 109.5
C63 C66 H66B 109.5
H66A C66 H66B 109.5
C63 C66 H66C 109.5
H66A C66 H66C 109.5
H66B C66 H66C 109.5
C7 O3 H3A 109.5
C15 O4 C7 121.5(3)
C37 O7 C29 120.4(3)
C29 O8 H8 109.5
C52 O11 C51 119.2(3)
C51 O12 H12A 109.5
O1 S1 O2 118.60(18)
O1 S1 C20 107.61(19)
O2 S1 C20 106.99(18)
O1 S1 C8 106.93(18)
O2 S1 C8 108.49(17)
C20 S1 C8 107.79(18)
O5 S2 O6 119.1(2)
O5 S2 C38 107.56(19)
O6 S2 C38 106.25(18)
O5 S2 C30 106.96(18)
O6 S2 C30 107.93(17)
C38 S2 C30 108.76(18)
O10 S3 O9 118.5(3)
O10 S3 C60 106.4(2)
O9 S3 C60 106.9(2)
O10 S3 C59 106.2(2)
O9 S3 C59 106.4(2)
C60 S3 C59 112.7(2)

loop_
_geom_bond_atom_site_label_1
_geom_bond_atom_site_label_2
_geom_bond_distance
Br1 C1 1.907(4)
Br2 C23 1.896(4)
Br3 C45 1.897(5)
C1 C6 1.377(5)
C1 C2 1.388(5)
C2 C3 1.363(6)
C2 H2 0.9500
C3 C4 1.365(7)
C3 H3 0.9500
C4 C5 1.387(6)
C4 H4 0.9500
C5 C6 1.388(5)
C5 H5 0.9500
C6 C7 1.524(5)
C7 O3 1.394(4)
C7 O4 1.445(4)
C7 C8 1.507(5)
C8 C9 1.333(5)
C8 S1 1.774(4)
C9 C10 1.439(6)
C9 H9 0.9500
C10 C15 1.379(6)
C10 C11 1.400(6)
C11 C12 1.384(8)
C11 H11 0.9500
C12 C13 1.384(8)
C12 H12 0.9500
C13 C14 1.376(7)
C13 H13 0.9500
C14 C15 1.379(6)
C14 H14 0.9500
C15 O4 1.366(5)
C16 C17 1.505(6)
C16 H16A 0.9800
C16 H16B 0.9800
C16 H16C 0.9800
C17 C18 1.383(6)
C17 C22 1.383(6)
C18 C19 1.383(6)
C18 H18 0.9500
C19 C20 1.376(6)
C19 H19 0.9500
C20 C21 1.383(6)
C20 S1 1.764(4)
C21 C22 1.372(6)
C21 H21 0.9500
C22 H22 0.9500
C23 C28 1.391(5)
C23 C24 1.394(5)
C24 C25 1.379(5)
C24 C29 1.529(5)
C25 C26 1.387(6)
C25 H25 0.9500
C26 C27 1.372(7)
C26 H26 0.9500
C27 C28 1.367(7)
C27 H27 0.9500
C28 H28 0.9500
C29 O8 1.392(4)
C29 O7 1.449(4)
C29 C30 1.521(5)
C30 C31 1.334(5)
C30 S2 1.776(4)
C31 C32 1.432(5)
C31 H31 0.9500
C32 C33 1.400(5)
C32 C37 1.401(5)
C33 C34 1.374(6)
C33 H33 0.9500
C34 C35 1.384(6)
C34 H34 0.9500
C35 C36 1.384(6)
C35 H35 0.9500
C36 C37 1.381(5)
C36 H36 0.9500
C37 O7 1.366(4)
C38 C39 1.376(6)
C38 C43 1.378(6)
C38 S2 1.759(4)
C39 C40 1.390(6)
C39 H39 0.9500
C40 C41 1.364(7)
C40 H40 0.9500
C41 C42 1.381(7)
C41 C44 1.528(6)
C42 C43 1.389(7)
C42 H42 0.9500
C43 H43 0.9500
C44 H44A 0.9800
C44 H44B 0.9800
C44 H44C 0.9800
C45 C50 1.390(7)
C45 C46 1.398(7)
C46 C47 1.368(8)
C46 H46 0.9500
C47 C48 1.355(8)
C47 H47 0.9500
C48 C49 1.364(7)
C48 H48 0.9500
C49 C50 1.374(6)
C49 H49 0.9500
C50 C51 1.526(6)
C51 O12 1.398(5)
C51 O11 1.427(5)
C51 C59 1.514(6)
C52 O11 1.367(5)
C52 C53 1.372(6)
C52 C57 1.388(6)
C53 C54 1.376(6)
C53 H53 0.9500
C54 C55 1.381(7)
C54 H54 0.9500
C55 C56 1.361(7)
C55 H55 0.9500
C56 C57 1.405(6)
C56 H56 0.9500
C57 C58 1.436(6)
C58 C59 1.322(6)
C58 H58 0.9500
C59 S3 1.776(5)
C59 H59 1.0000
C60 C65 1.380(6)
C60 C61 1.397(7)
C60 S3 1.749(5)
C61 C62 1.370(8)
C61 H61 0.9500
C62 C63 1.369(8)
C62 H62 0.9500
C63 C64 1.387(8)
C63 C66 1.511(8)
C64 C65 1.361(7)
C64 H64 0.9500
C65 H65 0.9500
C66 H66A 0.9800
C66 H66B 0.9800
C66 H66C 0.9800
O1 S1 1.431(3)
O2 S1 1.449(3)
O3 H3A 0.8400
O5 S2 1.430(3)
O6 S2 1.440(3)
O8 H8 0.8400
O9 S3 1.441(4)
O10 S3 1.434(4)
O12 H12A 0.8400
